data_4061603
_journal_name_full Organometallics
_journal_paper_doi 10.1021/om050411u
_journal_year 2005
_chemical_formula_sum 'C20 H47 B9 Er N O Si2'
_chemical_formula_weight 638.32
_space_group_IT_number 9
_symmetry_cell_setting monoclinic
_symmetry_space_group_name_Hall 'C -2yc'
_symmetry_space_group_name_H-M 'C 1 c 1'
_cell_angle_alpha 90.00
_cell_angle_beta 100.051(4)
_cell_angle_gamma 90.00
_cell_formula_units_Z 4
_cell_length_a 16.275(4)
_cell_length_b 18.463(4)
_cell_length_c 10.243(2)
_cell_measurement_temperature 293(2)
_cell_volume 3030.8(12)
_diffrn_ambient_temperature 293(2)
_exptl_crystal_density_diffrn 1.399
_cod_depositor_comments
;
The following automatic conversions were performed:
'_symmetry_cell_setting' value 'MONOCLINIC' changed to 'monoclinic'
according to '/home/saulius/struct/CIF-dictionaries/cif_core.dic'
dictionary named 'cif_core.dic' version 2.4.1 from 2010-06-29.

Automatic conversion script
Id: cif_fix_enum 1527 2010-12-29 10:47:43Z saulius 
;
_cod_original_sg_symbol_H-M 'C c'
_cod_database_code 4061603

loop_
_symmetry_equiv_pos_as_xyz
'x, y, z'
'x, -y, z+1/2'
'x+1/2, y+1/2, z'
'x+1/2, -y+1/2, z+1/2'

loop_
_atom_site_label
_atom_site_type_symbol
_atom_site_fract_x
_atom_site_fract_y
_atom_site_fract_z
_atom_site_U_iso_or_equiv
_atom_site_adp_type
_atom_site_occupancy
_atom_site_symmetry_multiplicity
_atom_site_calc_flag
_atom_site_refinement_flags
_atom_site_disorder_assembly
_atom_site_disorder_group
Er1 Er 0.255103(15) 0.261318(7) 0.734174(17) 0.02354(6) Uani 1 1 d . . .
C1 C 0.3265(3) 0.3789(3) 0.8709(4) 0.0279(8) Uani 1 1 d . . .
C2 C 0.2293(3) 0.3816(2) 0.8741(4) 0.0285(8) Uani 1 1 d . . .
C11 C 0.3618(3) 0.4243(3) 0.7683(6) 0.0342(10) Uani 1 1 d . . .
H11A H 0.3177 0.4546 0.7211 0.041 Uiso 1 1 calc R . .
H11B H 0.4048 0.4560 0.8143 0.041 Uiso 1 1 calc R . .
C12 C 0.3980(3) 0.3801(3) 0.6695(5) 0.0401(11) Uani 1 1 d . . .
H12A H 0.4133 0.4115 0.6018 0.048 Uiso 1 1 calc R . .
H12B H 0.4479 0.3555 0.7135 0.048 Uiso 1 1 calc R . .
C13 C 0.3422(4) 0.3171(4) 0.4705(5) 0.0490(14) Uani 1 1 d . . .
H13A H 0.3806 0.3516 0.4449 0.073 Uiso 1 1 calc R . .
H13B H 0.2880 0.3242 0.4176 0.073 Uiso 1 1 calc R . .
H13C H 0.3612 0.2689 0.4573 0.073 Uiso 1 1 calc R . .
C14 C 0.1690(3) 0.4277(3) 0.7762(6) 0.0395(11) Uani 1 1 d . . .
H14A H 0.1154 0.4276 0.8052 0.047 Uiso 1 1 calc R . .
H14B H 0.1894 0.4771 0.7825 0.047 Uiso 1 1 calc R . .
C15 C 0.1548(4) 0.4059(3) 0.6316(7) 0.0441(13) Uani 1 1 d . . .
H15A H 0.1103 0.4355 0.5835 0.053 Uiso 1 1 calc R . .
H15B H 0.2050 0.4160 0.5961 0.053 Uiso 1 1 calc R . .
C16 C 0.0519(3) 0.3126(4) 0.6442(8) 0.0601(17) Uani 1 1 d . . .
H16A H 0.0094 0.3413 0.5911 0.090 Uiso 1 1 calc R . .
H16B H 0.0533 0.3235 0.7362 0.090 Uiso 1 1 calc R . .
H16C H 0.0397 0.2622 0.6287 0.090 Uiso 1 1 calc R . .
C17 C 0.1233(5) 0.3179(4) 0.4614(7) 0.0620(17) Uani 1 1 d . . .
H17A H 0.0763 0.3451 0.4173 0.093 Uiso 1 1 calc R . .
H17B H 0.1146 0.2673 0.4418 0.093 Uiso 1 1 calc R . .
H17C H 0.1729 0.3339 0.4312 0.093 Uiso 1 1 calc R . .
C18 C 0.3130(3) 0.1441(3) 0.6277(5) 0.0328(10) Uani 1 1 d . . .
C19 C 0.2347(3) 0.1604(3) 0.5475(5) 0.0345(10) Uani 1 1 d . . .
H19A H 0.2259 0.1698 0.4519 0.041 Uiso 1 1 calc R . .
C20 C 0.1709(3) 0.1473(3) 0.6209(6) 0.0364(11) Uani 1 1 d . . .
H20A H 0.1111 0.1466 0.5845 0.044 Uiso 1 1 calc R . .
C21 C 0.2078(4) 0.1239(4) 0.7521(6) 0.0322(12) Uani 1 1 d . . .
C22 C 0.2946(4) 0.1225(3) 0.7525(6) 0.0289(11) Uani 1 1 d . . .
H22A H 0.3357 0.1016 0.8240 0.035 Uiso 1 1 calc R . .
C23 C 0.4971(4) 0.1962(4) 0.6334(8) 0.0602(17) Uani 1 1 d . . .
H23A H 0.4798 0.2421 0.5939 0.090 Uiso 1 1 calc R . .
H23B H 0.5487 0.1819 0.6078 0.090 Uiso 1 1 calc R . .
H23C H 0.5046 0.2003 0.7282 0.090 Uiso 1 1 calc R . .
C24 C 0.3996(6) 0.1191(5) 0.3917(8) 0.079(2) Uani 1 1 d . . .
H24A H 0.3798 0.1644 0.3522 0.119 Uiso 1 1 calc R . .
H24B H 0.3591 0.0820 0.3634 0.119 Uiso 1 1 calc R . .
H24C H 0.4514 0.1067 0.3645 0.119 Uiso 1 1 calc R . .
C25 C 0.4571(5) 0.0410(4) 0.6534(12) 0.098(4) Uani 1 1 d . . .
H25A H 0.4662 0.0458 0.7482 0.147 Uiso 1 1 calc R . .
H25B H 0.5088 0.0294 0.6255 0.147 Uiso 1 1 calc R . .
H25C H 0.4174 0.0030 0.6267 0.147 Uiso 1 1 calc R . .
C26 C 0.0746(6) 0.1345(5) 0.9370(11) 0.095(4) Uani 1 1 d . . .
H26A H 0.0489 0.1073 0.9990 0.143 Uiso 1 1 calc R . .
H26B H 0.0327 0.1494 0.8640 0.143 Uiso 1 1 calc R . .
H26C H 0.1015 0.1765 0.9803 0.143 Uiso 1 1 calc R . .
C27 C 0.2331(5) 0.0434(4) 1.0140(8) 0.072(2) Uani 1 1 d . . .
H27A H 0.2725 0.0134 0.9796 0.108 Uiso 1 1 calc R . .
H27B H 0.2063 0.0155 1.0738 0.108 Uiso 1 1 calc R . .
H27C H 0.2616 0.0837 1.0605 0.108 Uiso 1 1 calc R . .
C28 C 0.0979(5) -0.0035(5) 0.7905(9) 0.082(3) Uani 1 1 d . . .
H28A H 0.1374 -0.0343 0.7582 0.123 Uiso 1 1 calc R . .
H28B H 0.0565 0.0123 0.7175 0.123 Uiso 1 1 calc R . .
H28C H 0.0714 -0.0298 0.8525 0.123 Uiso 1 1 calc R . .
B3 B 0.2006(4) 0.3064(3) 0.9436(6) 0.0325(10) Uani 1 1 d . . .
H3 H 0.1370 0.2845 0.9167 0.039 Uiso 1 1 calc R . .
B4 B 0.2887(5) 0.2527(3) 0.9916(7) 0.0325(12) Uani 1 1 d . . .
H4 H 0.2884 0.1935 1.0042 0.039 Uiso 1 1 calc R . .
B5 B 0.3689(3) 0.3028(3) 0.9333(6) 0.0328(10) Uani 1 1 d . . .
H5 H 0.4235 0.2791 0.8993 0.039 Uiso 1 1 calc R . .
B6 B 0.2946(4) 0.4345(3) 0.9861(6) 0.0373(12) Uani 1 1 d . . .
H6 H 0.2964 0.4940 0.9839 0.045 Uiso 1 1 calc R . .
B7 B 0.2108(4) 0.3870(3) 1.0355(6) 0.0414(13) Uani 1 1 d . . .
H7 H 0.1573 0.4147 1.0656 0.050 Uiso 1 1 calc R . .
B8 B 0.2518(4) 0.3056(3) 1.1114(5) 0.0412(13) Uani 1 1 d . . .
H8 H 0.2252 0.2806 1.1921 0.049 Uiso 1 1 calc R . .
B9 B 0.3595(4) 0.3032(3) 1.1068(6) 0.0397(12) Uani 1 1 d . . .
H9 H 0.4043 0.2761 1.1843 0.048 Uiso 1 1 calc R . .
B10 B 0.3860(4) 0.3830(3) 1.0289(6) 0.0395(12) Uani 1 1 d . . .
H10 H 0.4480 0.4080 1.0551 0.047 Uiso 1 1 calc R . .
B11 B 0.3122(4) 0.3865(3) 1.1361(6) 0.0419(13) Uani 1 1 d . . .
H11 H 0.3255 0.4143 1.2325 0.050 Uiso 1 1 calc R . .
Si1 Si 0.41621(11) 0.12733(9) 0.57615(18) 0.0456(4) Uani 1 1 d . . .
Si2 Si 0.15312(10) 0.07708(8) 0.87463(17) 0.0409(3) Uani 1 1 d . . .
O1 O 0.3372(2) 0.3273(2) 0.6089(4) 0.0356(8) Uani 1 1 d . . .
N1 N 0.1329(3) 0.3294(3) 0.6084(5) 0.0407(10) Uani 1 1 d . . .

loop_
_atom_site_aniso_label
_atom_site_aniso_U_11
_atom_site_aniso_U_22
_atom_site_aniso_U_33
_atom_site_aniso_U_23
_atom_site_aniso_U_13
_atom_site_aniso_U_12
Er1 0.02611(9) 0.02422(8) 0.02028(9) -0.00054(15) 0.00404(6) 0.00092(15)
C1 0.033(2) 0.027(2) 0.024(2) 0.0009(16) 0.0058(16) -0.0042(18)
C2 0.031(2) 0.0252(19) 0.029(2) -0.0047(16) 0.0049(17) 0.0029(16)
C11 0.040(3) 0.030(2) 0.031(3) 0.004(2) 0.003(2) -0.0090(19)
C12 0.044(3) 0.040(3) 0.040(3) 0.002(2) 0.015(2) -0.014(2)
C13 0.074(4) 0.055(3) 0.022(2) 0.004(2) 0.018(3) -0.010(3)
C14 0.045(3) 0.029(2) 0.042(3) 0.000(2) 0.000(2) 0.013(2)
C15 0.042(3) 0.042(3) 0.042(3) 0.008(3) -0.010(2) 0.008(3)
C16 0.031(3) 0.071(4) 0.075(5) -0.004(4) -0.001(3) 0.004(3)
C17 0.069(4) 0.071(5) 0.038(4) -0.003(3) -0.012(3) 0.013(4)
C18 0.033(2) 0.033(2) 0.036(3) -0.0043(19) 0.016(2) 0.0045(18)
C19 0.048(3) 0.033(2) 0.024(2) -0.0071(17) 0.0079(19) -0.0019(19)
C20 0.035(3) 0.035(2) 0.040(3) -0.010(2) 0.008(2) -0.009(2)
C21 0.036(3) 0.028(2) 0.034(3) -0.003(2) 0.011(2) -0.003(2)
C22 0.037(2) 0.021(2) 0.030(3) -0.001(2) 0.008(2) 0.0066(19)
C23 0.042(3) 0.072(4) 0.070(4) 0.007(4) 0.018(3) 0.003(3)
C24 0.097(6) 0.089(6) 0.063(5) -0.020(4) 0.048(5) -0.005(5)
C25 0.073(5) 0.053(4) 0.180(11) 0.030(6) 0.059(6) 0.030(4)
C26 0.104(7) 0.066(5) 0.144(10) 0.027(5) 0.097(7) 0.021(5)
C27 0.088(5) 0.058(4) 0.073(5) 0.026(4) 0.022(4) -0.009(4)
C28 0.086(5) 0.071(5) 0.096(6) -0.011(5) 0.035(5) -0.039(5)
B3 0.040(3) 0.028(2) 0.033(3) -0.008(2) 0.014(2) -0.003(2)
B4 0.047(4) 0.025(2) 0.026(3) -0.0015(18) 0.009(3) -0.003(2)
B5 0.034(3) 0.035(3) 0.029(3) -0.005(2) 0.004(2) 0.005(2)
B6 0.056(3) 0.029(2) 0.026(3) -0.0047(19) 0.008(2) -0.005(2)
B7 0.060(4) 0.038(3) 0.030(3) -0.006(2) 0.018(3) 0.006(3)
B8 0.070(4) 0.035(2) 0.022(2) 0.000(2) 0.016(3) 0.002(3)
B9 0.051(3) 0.037(3) 0.027(3) 0.003(2) -0.004(2) 0.001(2)
B10 0.048(3) 0.035(3) 0.032(3) 0.000(2) -0.002(2) -0.006(2)
B11 0.068(4) 0.032(3) 0.026(3) -0.004(2) 0.007(2) -0.007(3)
Si1 0.0485(8) 0.0398(7) 0.0566(10) 0.0022(7) 0.0316(8) 0.0077(7)
Si2 0.0437(7) 0.0329(6) 0.0519(9) 0.0044(6) 0.0247(7) -0.0010(6)
O1 0.045(2) 0.0396(18) 0.0258(18) 0.0018(15) 0.0150(15) -0.0059(15)
N1 0.033(2) 0.044(2) 0.039(3) -0.008(2) -0.0099(18) 0.0078(18)

loop_
_geom_bond_atom_site_label_1
_geom_bond_atom_site_label_2
_geom_bond_distance
_geom_bond_site_symmetry_2
_geom_bond_publ_flag
Er1 O1 2.348(3) . ?
Er1 N1 2.510(4) . ?
Er1 B3 2.597(5) . ?
Er1 B4 2.603(7) . ?
Er1 B5 2.620(6) . ?
Er1 C22 2.641(6) . ?
Er1 C19 2.650(5) . ?
Er1 C20 2.665(5) . ?
Er1 C21 2.667(7) . ?
Er1 C18 2.668(4) . ?
Er1 C2 2.715(4) . ?
Er1 C1 2.731(5) . ?
C1 C11 1.532(7) . ?
C1 C2 1.588(6) . ?
C1 B5 1.645(7) . ?
C1 B6 1.711(7) . ?
C1 B10 1.736(7) . ?
C2 C14 1.532(7) . ?
C2 B3 1.664(7) . ?
C2 B6 1.724(7) . ?
C2 B7 1.735(7) . ?
C11 C12 1.497(7) . ?
C12 O1 1.449(6) . ?
C13 O1 1.446(6) . ?
C14 C15 1.513(9) . ?
C15 N1 1.466(8) . ?
C16 N1 1.463(8) . ?
C17 N1 1.501(8) . ?
C18 C22 1.420(7) . ?
C18 C19 1.423(7) . ?
C18 Si1 1.873(5) . ?
C19 C20 1.404(7) . ?
C20 C21 1.439(9) . ?
C21 C22 1.413(7) . ?
C21 Si2 1.872(6) . ?
C23 Si1 1.850(8) . ?
C24 Si1 1.868(8) . ?
C25 Si1 1.851(8) . ?
C26 Si2 1.858(8) . ?
C27 Si2 1.863(8) . ?
C28 Si2 1.869(8) . ?
B3 B4 1.742(9) . ?
B3 B7 1.753(8) . ?
B3 B8 1.775(9) . ?
B4 B8 1.754(8) . ?
B4 B9 1.764(9) . ?
B4 B5 1.787(9) . ?
B5 B10 1.769(8) . ?
B5 B9 1.810(8) . ?
B6 B11 1.752(8) . ?
B6 B10 1.755(9) . ?
B6 B7 1.768(9) . ?
B7 B8 1.767(9) . ?
B7 B11 1.786(10) . ?
B8 B9 1.762(9) . ?
B8 B11 1.782(9) . ?
B9 B10 1.765(8) . ?
B9 B11 1.770(9) . ?
B10 B11 1.764(9) . ?
